data_7719999
loop_
_publ_author_name
'Tay, Boon Ying'
'Wang, Cun'
'Tan, Davin'
'Dighe, Shashikant U.'
'Stubbs, Ludger P.'
'Gholap, Sandeep Suryabhan'
'Huynh, Han Vinh'

_publ_section_title
;
 Dinuclear p-Cymene Ruthenium Hydrido Complexes as Active Catalysts for
 the Hydrogenation of Levulinic Acid to \g-Valerolactone with Formic Acid
 as the Hydrogen Source
;
_journal_name_full 'Dalton Transactions'
_journal_paper_doi 10.1039/D5DT02040A
_journal_year 2026
_chemical_formula_sum 'C20 H29 Br3 Ru2'
_chemical_formula_weight 711.30
_space_group_IT_number 61
_space_group_name_Hall '-P 2ac 2ab'
_space_group_name_H-M_alt 'P b c a'
_symmetry_cell_setting orthorhombic
_symmetry_space_group_name_H-M 'P b c a'
_atom_sites_solution_hydrogens geom
_atom_sites_solution_primary direct
_atom_sites_solution_secondary difmap
_audit_creation_method 'by CrystalClear-SM 1.4.0 ra1'
_audit_update_record
;
2024-03-02 deposited with the CCDC.	2025-12-08 downloaded from the CCDC.
;
_cell_angle_alpha 90.00
_cell_angle_beta 90.00
_cell_angle_gamma 90.00
_cell_formula_units_Z 8
_cell_length_a 13.961(3)
_cell_length_b 16.166(3)
_cell_length_c 19.464(4)
_cell_measurement_reflns_used 14891
_cell_measurement_temperature 110.1500
_cell_measurement_theta_max 31.1261
_cell_measurement_theta_min 1.9274
_cell_volume 4392.9(15)
_computing_cell_refinement 'CrystalClear (Rigaku Inc., 2008)'
_computing_data_collection 'CrystalClear (Rigaku Inc., 2008)'
_computing_data_reduction 'CrystalClear (Rigaku Inc., 2008)'
_computing_molecular_graphics 'Bruker SHELXTL'
_computing_publication_material 'Bruker SHELXTL'
_computing_structure_refinement 'SHELXL-97 (Sheldrick, 1997)'
_computing_structure_solution 'SHELXS-97 (Sheldrick, 1990)'
_diffrn_ambient_temperature 110.1500
_diffrn_detector_area_resol_mean 28.5714
_diffrn_measured_fraction_theta_full 0.989
_diffrn_measured_fraction_theta_max 0.989
_diffrn_measurement_device_type 'Saturn70 (2x2 bin mode)'
_diffrn_measurement_method dtprofit.ref
_diffrn_radiation_monochromator graphite
_diffrn_radiation_source 'fine-focus sealed tube'
_diffrn_radiation_type MoK\a
_diffrn_radiation_wavelength 0.71073
_diffrn_reflns_av_R_equivalents 0.0323
_diffrn_reflns_av_sigmaI/netI 0.0367
_diffrn_reflns_limit_h_max 18
_diffrn_reflns_limit_h_min -16
_diffrn_reflns_limit_k_max 21
_diffrn_reflns_limit_k_min -13
_diffrn_reflns_limit_l_max 19
_diffrn_reflns_limit_l_min -25
_diffrn_reflns_number 17450
_diffrn_reflns_theta_full 28.28
_diffrn_reflns_theta_max 28.28
_diffrn_reflns_theta_min 2.09
_exptl_absorpt_coefficient_mu 6.834
_exptl_absorpt_correction_T_max 1.0000
_exptl_absorpt_correction_T_min 0.9225
_exptl_absorpt_correction_type multi-scan
_exptl_crystal_colour 'Dark red'
_exptl_crystal_density_diffrn 2.151
_exptl_crystal_density_method 'not measured'
_exptl_crystal_description Block
_exptl_crystal_F_000 2736
_exptl_crystal_size_max 0.2500
_exptl_crystal_size_mid 0.2200
_exptl_crystal_size_min 0.1100
_refine_diff_density_max 1.321
_refine_diff_density_min -0.920
_refine_diff_density_rms 0.154
_refine_ls_extinction_method none
_refine_ls_goodness_of_fit_ref 1.104
_refine_ls_hydrogen_treatment
;all Hydrogen atoms except H21 have been refined in
 the riding mode on their carrier atom. H21 was defined from the difference map.
;
_refine_ls_matrix_type full
_refine_ls_number_parameters 236
_refine_ls_number_reflns 5389
_refine_ls_number_restraints 0
_refine_ls_restrained_S_all 1.104
_refine_ls_R_factor_all 0.0420
_refine_ls_R_factor_gt 0.0373
_refine_ls_shift/su_max 0.001
_refine_ls_shift/su_mean 0.000
_refine_ls_structure_factor_coef Fsqd
_refine_ls_weighting_details 'calc w=1/[\s^2^(Fo^2^)+(0.0300P)^2^+11.8868P] where P=(Fo^2^+2Fc^2^)/3'
_refine_ls_weighting_scheme calc
_refine_ls_wR_factor_gt 0.0780
_refine_ls_wR_factor_ref 0.0805
_reflns_number_gt 4916
_reflns_number_total 5389
_reflns_threshold_expression >2sigma(I)
_cod_data_source_file d5dt02040a2.cif
_cod_data_source_block shelxs
_cod_depositor_comments
;
The following automatic conversions were performed:

data item '_exptl_absorpt_correction_type' value 'Multi-scan' was
changed to 'multi-scan' in accordance with the
/home/data/users/saulius/crontab/automatic-downloads/rss-feeds/RSC/lib/dictionaries/cif_core.dic
dictionary named 'cif_core.dic' version 2.4.2 last updated on
2011-04-26.

data item '_symmetry_cell_setting' value 'Orthorhombic' was changed
to 'orthorhombic' in accordance with the
/home/data/users/saulius/crontab/automatic-downloads/rss-feeds/RSC/lib/dictionaries/cif_core.dic
dictionary named 'cif_core.dic' version 2.4.2 last updated on
2011-04-26.

Automatic conversion script
Id: cif_fix_values 8170 2020-07-09 18:12:32Z antanas 
;
_cod_original_sg_symbol_H-M Pbca
_cod_database_code 7719999

loop_
_symmetry_equiv_pos_as_xyz
'x, y, z'
'-x+1/2, -y, z+1/2'
'-x, y+1/2, -z+1/2'
'x+1/2, -y+1/2, -z'
'-x, -y, -z'
'x-1/2, y, -z-1/2'
'x, -y-1/2, z-1/2'
'-x-1/2, y-1/2, z'

loop_
_atom_site_label
_atom_site_type_symbol
_atom_site_fract_x
_atom_site_fract_y
_atom_site_fract_z
_atom_site_U_iso_or_equiv
_atom_site_adp_type
_atom_site_occupancy
_atom_site_symmetry_multiplicity
_atom_site_calc_flag
_atom_site_refinement_flags
_atom_site_disorder_assembly
_atom_site_disorder_group
Br1 Br 1.09653(3) 0.30771(3) 0.39793(2) 0.02749(11) Uani 1 1 d . . .
Br2 Br 0.71996(3) 0.15755(3) 0.35472(2) 0.02310(10) Uani 1 1 d . . .
Br3 Br 0.96883(3) 0.11396(3) 0.37859(2) 0.02357(11) Uani 1 1 d . . .
C1 C 0.9919(3) 0.2330(2) 0.2342(2) 0.0187(8) Uani 1 1 d . . .
H1 H 1.0570 0.2193 0.2491 0.022 Uiso 1 1 calc R . .
C2 C 0.9530(3) 0.3106(2) 0.2524(2) 0.0175(8) Uani 1 1 d . . .
H2 H 0.9923 0.3490 0.2793 0.021 Uiso 1 1 calc R . .
C3 C 0.8519(3) 0.3272(2) 0.2455(2) 0.0183(8) Uani 1 1 d . . .
C4 C 0.7947(3) 0.2637(3) 0.2189(2) 0.0183(8) Uani 1 1 d . . .
H4 H 0.7250 0.2688 0.2231 0.022 Uiso 1 1 calc R . .
C5 C 0.8337(3) 0.1855(3) 0.1990(2) 0.0181(8) Uani 1 1 d . . .
H5 H 0.7897 0.1393 0.1908 0.022 Uiso 1 1 calc R . .
C6 C 0.9323(3) 0.1683(2) 0.2072(2) 0.0180(8) Uani 1 1 d . . .
C7 C 0.9729(3) 0.0839(3) 0.1927(2) 0.0260(10) Uani 1 1 d . . .
H7A H 0.9215 0.0452 0.1865 0.039 Uiso 1 1 calc R . .
H7B H 1.0121 0.0667 0.2306 0.039 Uiso 1 1 calc R . .
H7C H 1.0110 0.0860 0.1517 0.039 Uiso 1 1 calc R . .
C8 C 0.8122(3) 0.4104(2) 0.2676(2) 0.0215(9) Uani 1 1 d . . .
H8 H 0.8518 0.4308 0.3055 0.026 Uiso 1 1 calc R . .
C9 C 0.7090(3) 0.4057(3) 0.2928(3) 0.0292(10) Uani 1 1 d . . .
H9A H 0.6673 0.3950 0.2546 0.044 Uiso 1 1 calc R . .
H9B H 0.6916 0.4573 0.3138 0.044 Uiso 1 1 calc R . .
H9C H 0.7031 0.3619 0.3258 0.044 Uiso 1 1 calc R . .
C10 C 0.8203(4) 0.4717(3) 0.2086(2) 0.0333(11) Uani 1 1 d . . .
H10A H 0.8856 0.4743 0.1933 0.050 Uiso 1 1 calc R . .
H10B H 0.8004 0.5254 0.2240 0.050 Uiso 1 1 calc R . .
H10C H 0.7801 0.4541 0.1714 0.050 Uiso 1 1 calc R . .
C11 C 0.8591(3) 0.1801(2) 0.5256(2) 0.0194(8) Uani 1 1 d . . .
H11 H 0.8315 0.1263 0.5136 0.023 Uiso 1 1 calc R . .
C12 C 0.8104(3) 0.2519(2) 0.5051(2) 0.0170(8) Uani 1 1 d . . .
H12 H 0.7501 0.2464 0.4798 0.020 Uiso 1 1 calc R . .
C13 C 0.8567(3) 0.3308(2) 0.5075(2) 0.0172(8) Uani 1 1 d . . .
C14 C 0.9525(3) 0.3337(2) 0.5312(2) 0.0171(8) Uani 1 1 d . . .
H14 H 0.9900 0.3844 0.5246 0.020 Uiso 1 1 calc R . .
C15 C 0.9999(3) 0.2599(3) 0.5537(2) 0.0193(8) Uani 1 1 d . . .
H15 H 1.0694 0.2615 0.5605 0.023 Uiso 1 1 calc R . .
C16 C 0.9546(3) 0.1825(3) 0.5508(2) 0.0185(8) Uani 1 1 d . . .
C17 C 1.0073(4) 0.1053(3) 0.5715(2) 0.0304(10) Uani 1 1 d . . .
H17A H 1.0750 0.1142 0.5670 0.046 Uiso 1 1 calc R . .
H17B H 0.9882 0.0604 0.5423 0.046 Uiso 1 1 calc R . .
H17C H 0.9924 0.0921 0.6184 0.046 Uiso 1 1 calc R . .
C18 C 0.8029(3) 0.4069(3) 0.4824(2) 0.0237(9) Uani 1 1 d . . .
H18 H 0.7665 0.3909 0.4415 0.028 Uiso 1 1 calc R . .
C19 C 0.8668(4) 0.4783(3) 0.4629(3) 0.0373(12) Uani 1 1 d . . .
H19A H 0.8951 0.5014 0.5036 0.056 Uiso 1 1 calc R . .
H19B H 0.8296 0.5199 0.4399 0.056 Uiso 1 1 calc R . .
H19C H 0.9165 0.4590 0.4328 0.056 Uiso 1 1 calc R . .
C20 C 0.7307(4) 0.4317(3) 0.5383(3) 0.0344(11) Uani 1 1 d . . .
H20A H 0.7645 0.4525 0.5776 0.052 Uiso 1 1 calc R . .
H20B H 0.6937 0.3842 0.5514 0.052 Uiso 1 1 calc R . .
H20C H 0.6888 0.4738 0.5208 0.052 Uiso 1 1 calc R . .
Ru1 Ru 0.87424(2) 0.215078(19) 0.305794(16) 0.01350(8) Uani 1 1 d . . .
Ru2 Ru 0.94503(2) 0.244077(19) 0.448917(16) 0.01404(8) Uani 1 1 d . . .
H21 H 0.874(4) 0.280(3) 0.383(3) 0.029(14) Uiso 1 1 d . . .

loop_
_atom_site_aniso_label
_atom_site_aniso_U_11
_atom_site_aniso_U_22
_atom_site_aniso_U_33
_atom_site_aniso_U_23
_atom_site_aniso_U_13
_atom_site_aniso_U_12
Br1 0.0165(2) 0.0485(3) 0.0174(2) 0.00034(19) 0.00110(17) -0.00650(18)
Br2 0.0217(2) 0.0275(2) 0.0201(2) 0.00116(16) 0.00180(17) -0.00807(16)
Br3 0.0337(2) 0.0212(2) 0.0158(2) -0.00112(15) -0.00248(18) 0.01095(17)
C1 0.0175(19) 0.0217(19) 0.017(2) 0.0027(15) -0.0004(17) 0.0004(15)
C2 0.0187(19) 0.0186(18) 0.0152(19) 0.0050(15) -0.0007(16) -0.0030(15)
C3 0.022(2) 0.0197(18) 0.0133(19) 0.0066(15) -0.0009(16) 0.0007(15)
C4 0.0165(19) 0.027(2) 0.0113(18) 0.0039(15) -0.0029(15) 0.0006(16)
C5 0.020(2) 0.0218(19) 0.0128(19) -0.0010(15) 0.0008(16) -0.0046(16)
C6 0.022(2) 0.0196(18) 0.0121(19) -0.0011(14) 0.0039(16) 0.0013(15)
C7 0.033(2) 0.020(2) 0.025(2) -0.0016(17) 0.005(2) 0.0015(18)
C8 0.023(2) 0.0184(18) 0.023(2) 0.0031(16) -0.0008(18) -0.0013(16)
C9 0.028(2) 0.028(2) 0.032(3) -0.0002(19) 0.004(2) 0.0047(19)
C10 0.049(3) 0.020(2) 0.031(3) 0.0087(18) 0.004(2) 0.008(2)
C11 0.023(2) 0.0194(18) 0.016(2) 0.0022(15) 0.0063(16) -0.0013(16)
C12 0.0147(18) 0.0224(19) 0.0138(19) -0.0028(15) 0.0027(16) 0.0011(15)
C13 0.024(2) 0.0177(18) 0.0106(18) -0.0034(14) 0.0055(16) 0.0022(15)
C14 0.024(2) 0.0171(17) 0.0104(18) -0.0019(14) 0.0036(16) -0.0038(15)
C15 0.020(2) 0.027(2) 0.0108(19) -0.0026(15) 0.0005(16) 0.0026(16)
C16 0.024(2) 0.0210(19) 0.0105(19) 0.0042(14) 0.0065(16) 0.0036(16)
C17 0.041(3) 0.028(2) 0.022(2) 0.0049(18) 0.001(2) 0.014(2)
C18 0.029(2) 0.023(2) 0.019(2) -0.0003(16) -0.0021(18) 0.0052(17)
C19 0.048(3) 0.024(2) 0.040(3) 0.011(2) -0.003(3) 0.003(2)
C20 0.041(3) 0.028(2) 0.034(3) -0.005(2) 0.001(2) 0.015(2)
Ru1 0.01461(15) 0.01468(14) 0.01122(16) 0.00063(11) -0.00028(12) -0.00051(11)
Ru2 0.01413(15) 0.01677(15) 0.01121(16) -0.00021(11) -0.00007(12) 0.00092(11)

loop_
_atom_type_symbol
_atom_type_description
_atom_type_scat_dispersion_real
_atom_type_scat_dispersion_imag
_atom_type_scat_source
C C 0.0033 0.0016 'International Tables Vol C Tables 4.2.6.8 and 6.1.1.4'
H H 0.0000 0.0000 'International Tables Vol C Tables 4.2.6.8 and 6.1.1.4'
Br Br -0.2901 2.4595 'International Tables Vol C Tables 4.2.6.8 and 6.1.1.4'
Ru Ru -1.2594 0.8363 'International Tables Vol C Tables 4.2.6.8 and 6.1.1.4'

loop_
_geom_angle_atom_site_label_1
_geom_angle_atom_site_label_2
_geom_angle_atom_site_label_3
_geom_angle
_geom_angle_site_symmetry_1
_geom_angle_site_symmetry_3
_geom_angle_publ_flag
Ru2 Br3 Ru1 72.423(19) . . ?
C2 C1 C6 121.1(4) . . ?
C2 C1 Ru1 70.5(2) . . ?
C6 C1 Ru1 72.6(2) . . ?
C1 C2 C3 121.1(4) . . ?
C1 C2 Ru1 71.4(2) . . ?
C3 C2 Ru1 71.4(2) . . ?
C4 C3 C2 117.1(4) . . ?
C4 C3 C8 123.2(4) . . ?
C2 C3 C8 119.6(4) . . ?
C4 C3 Ru1 70.8(2) . . ?
C2 C3 Ru1 69.8(2) . . ?
C8 C3 Ru1 129.5(3) . . ?
C3 C4 C5 122.1(4) . . ?
C3 C4 Ru1 71.7(2) . . ?
C5 C4 Ru1 72.3(2) . . ?
C6 C5 C4 120.9(4) . . ?
C6 C5 Ru1 71.7(2) . . ?
C4 C5 Ru1 69.6(2) . . ?
C5 C6 C1 117.5(4) . . ?
C5 C6 C7 121.6(4) . . ?
C1 C6 C7 120.7(4) . . ?
C5 C6 Ru1 71.0(2) . . ?
C1 C6 Ru1 69.3(2) . . ?
C7 C6 Ru1 127.6(3) . . ?
C3 C8 C10 109.7(4) . . ?
C3 C8 C9 113.1(4) . . ?
C10 C8 C9 110.2(4) . . ?
C12 C11 C16 122.0(4) . . ?
C12 C11 Ru2 71.2(2) . . ?
C16 C11 Ru2 72.9(2) . . ?
C11 C12 C13 120.7(4) . . ?
C11 C12 Ru2 71.2(2) . . ?
C13 C12 Ru2 71.3(2) . . ?
C14 C13 C12 117.8(4) . . ?
C14 C13 C18 123.0(4) . . ?
C12 C13 C18 119.2(4) . . ?
C14 C13 Ru2 70.0(2) . . ?
C12 C13 Ru2 70.5(2) . . ?
C18 C13 Ru2 129.0(3) . . ?
C13 C14 C15 120.5(4) . . ?
C13 C14 Ru2 72.0(2) . . ?
C15 C14 Ru2 71.9(2) . . ?
C16 C15 C14 121.5(4) . . ?
C16 C15 Ru2 72.6(2) . . ?
C14 C15 Ru2 69.6(2) . . ?
C15 C16 C11 117.5(4) . . ?
C15 C16 C17 120.6(4) . . ?
C11 C16 C17 121.9(4) . . ?
C15 C16 Ru2 70.3(2) . . ?
C11 C16 Ru2 69.4(2) . . ?
C17 C16 Ru2 129.8(3) . . ?
C19 C18 C13 114.0(4) . . ?
C19 C18 C20 111.6(4) . . ?
C13 C18 C20 108.0(4) . . ?
C2 Ru1 C4 68.10(15) . . ?
C2 Ru1 C1 38.05(14) . . ?
C4 Ru1 C1 80.72(15) . . ?
C2 Ru1 C3 38.81(15) . . ?
C4 Ru1 C3 37.50(15) . . ?
C1 Ru1 C3 69.68(15) . . ?
C2 Ru1 C5 80.37(15) . . ?
C4 Ru1 C5 38.11(15) . . ?
C1 Ru1 C5 67.59(15) . . ?
C3 Ru1 C5 68.67(15) . . ?
C2 Ru1 C6 69.01(15) . . ?
C4 Ru1 C6 68.64(15) . . ?
C1 Ru1 C6 38.16(15) . . ?
C3 Ru1 C6 82.52(15) . . ?
C5 Ru1 C6 37.28(15) . . ?
C2 Ru1 Br2 151.13(11) . . ?
C4 Ru1 Br2 89.48(11) . . ?
C1 Ru1 Br2 158.89(11) . . ?
C3 Ru1 Br2 112.68(11) . . ?
C5 Ru1 Br2 93.23(11) . . ?
C6 Ru1 Br2 120.76(11) . . ?
C2 Ru1 Br3 117.68(11) . . ?
C4 Ru1 Br3 159.34(11) . . ?
C1 Ru1 Br3 92.90(11) . . ?
C3 Ru1 Br3 155.67(11) . . ?
C5 Ru1 Br3 121.38(11) . . ?
C6 Ru1 Br3 94.22(11) . . ?
Br2 Ru1 Br3 89.77(2) . . ?
C2 Ru1 Ru2 99.64(11) . . ?
C4 Ru1 Ru2 146.88(11) . . ?
C1 Ru1 Ru2 109.06(11) . . ?
C3 Ru1 Ru2 114.71(11) . . ?
C5 Ru1 Ru2 174.52(11) . . ?
C6 Ru1 Ru2 137.62(11) . . ?
Br2 Ru1 Ru2 89.334(18) . . ?
Br3 Ru1 Ru2 53.742(15) . . ?
C14 Ru2 C11 80.62(15) . . ?
C14 Ru2 C12 68.35(15) . . ?
C11 Ru2 C12 37.59(15) . . ?
C14 Ru2 C13 37.98(15) . . ?
C11 Ru2 C13 68.69(15) . . ?
C12 Ru2 C13 38.28(15) . . ?
C14 Ru2 C15 38.42(15) . . ?
C11 Ru2 C15 67.05(16) . . ?
C12 Ru2 C15 80.09(15) . . ?
C13 Ru2 C15 68.77(15) . . ?
C14 Ru2 C16 68.67(15) . . ?
C11 Ru2 C16 37.69(15) . . ?
C12 Ru2 C16 68.29(15) . . ?
C13 Ru2 C16 81.73(15) . . ?
C15 Ru2 C16 37.01(15) . . ?
C14 Ru2 Br3 161.99(11) . . ?
C11 Ru2 Br3 92.77(11) . . ?
C12 Ru2 Br3 115.64(11) . . ?
C13 Ru2 Br3 152.66(11) . . ?
C15 Ru2 Br3 123.62(11) . . ?
C16 Ru2 Br3 95.89(11) . . ?
C14 Ru2 Br1 88.74(11) . . ?
C11 Ru2 Br1 156.18(12) . . ?
C12 Ru2 Br1 152.48(11) . . ?
C13 Ru2 Br1 114.28(11) . . ?
C15 Ru2 Br1 91.45(11) . . ?
C16 Ru2 Br1 118.51(11) . . ?
Br3 Ru2 Br1 90.91(2) . . ?
C14 Ru2 Ru1 144.12(11) . . ?
C11 Ru2 Ru1 112.45(12) . . ?
C12 Ru2 Ru1 101.03(11) . . ?
C13 Ru2 Ru1 113.52(11) . . ?
C15 Ru2 Ru1 177.45(11) . . ?
C16 Ru2 Ru1 141.29(11) . . ?
Br3 Ru2 Ru1 53.835(14) . . ?
Br1 Ru2 Ru1 88.559(18) . . ?

loop_
_geom_bond_atom_site_label_1
_geom_bond_atom_site_label_2
_geom_bond_distance
_geom_bond_site_symmetry_2
_geom_bond_publ_flag
Br1 Ru2 2.5528(7) . ?
Br2 Ru1 2.5320(6) . ?
Br3 Ru2 2.5315(6) . ?
Br3 Ru1 2.5345(6) . ?
C1 C2 1.413(5) . ?
C1 C6 1.436(6) . ?
C1 Ru1 2.173(4) . ?
C2 C3 1.443(6) . ?
C2 Ru1 2.162(4) . ?
C3 C4 1.399(6) . ?
C3 C8 1.516(6) . ?
C3 Ru1 2.182(4) . ?
C4 C5 1.429(6) . ?
C4 Ru1 2.170(4) . ?
C5 C6 1.414(6) . ?
C5 Ru1 2.207(4) . ?
C6 C7 1.504(6) . ?
C6 Ru1 2.217(4) . ?
C8 C10 1.521(6) . ?
C8 C9 1.524(6) . ?
C11 C12 1.403(6) . ?
C11 C16 1.421(6) . ?
C11 Ru2 2.177(4) . ?
C12 C13 1.431(5) . ?
C12 Ru2 2.177(4) . ?
C13 C14 1.416(6) . ?
C13 C18 1.521(6) . ?
C13 Ru2 2.188(4) . ?
C14 C15 1.433(6) . ?
C14 Ru2 2.162(4) . ?
C15 C16 1.402(6) . ?
C15 Ru2 2.193(4) . ?
C16 C17 1.504(6) . ?
C16 Ru2 2.222(4) . ?
C18 C19 1.508(7) . ?
C18 C20 1.536(6) . ?
Ru1 Ru2 2.9928(7) . ?
